data_4304787
loop_
_publ_author_name
'Thomas A. Scott'
'R. H. Holm'

_publ_contact_author_address
;Harvard University 
Department of Chemistry and Chemical Biology
12 Oxford St.
Cambridge, MA 02138
;
_publ_contact_author_email holm@chemistry.harvard.edu
_publ_contact_author_fax 617-496-9289
_publ_contact_author_name 'R. H. Holm'
_publ_contact_author_phone 617-496-3215
_publ_section_title
;
VFe3S4 Single and Double Cubane Clusters: Synthesis, Structures, and
Dependence of Redox Potentials and Electron Distribution on Ligation and
Heterometal
;
_journal_name_full 'Inorganic Chemistry'
_journal_page_first 3426
_journal_page_last 3432
_journal_paper_doi 10.1021/ic702372f
_journal_volume 47
_journal_year 2008
_chemical_formula_moiety '(Et4N)2 ((C9H10N6B)VFe3S4F3)(CH3CN)'
_chemical_formula_sum 'C27 H53 B F3 Fe3 N9 S4 V'
_chemical_formula_weight 918.08
_chemical_melting_point ?
_chemical_name_common 'Floride vanadium single cubane'
_chemical_name_systematic
;
 bis(Tetraethylammoinum) 
 Tetrakis(\m3-sulfido)-trisfluorido-(hydrogen 
 tri(pyrazolyl)borato-N,N',N")-tri-iron-vanadium acetonitrile solvate
;
_space_group_IT_number 14
_symmetry_cell_setting monoclinic
_symmetry_space_group_name_Hall '-P 2ybc'
_symmetry_space_group_name_H-M 'P 1 21/c 1'
_atom_sites_solution_hydrogens geom
_atom_sites_solution_primary direct
_atom_sites_solution_secondary difmap
_audit_creation_method SHELXL-97
_cell_angle_alpha 90.00
_cell_angle_beta 96.1270(10)
_cell_angle_gamma 90.00
_cell_formula_units_Z 4
_cell_length_a 10.8425(6)
_cell_length_b 16.8430(10)
_cell_length_c 21.8996(13)
_cell_measurement_reflns_used 3489
_cell_measurement_temperature 193(2)
_cell_measurement_theta_max 27.26
_cell_measurement_theta_min 2.51
_cell_volume 3976.5(4)
_computing_cell_refinement 'Bruker SMART'
_computing_data_collection 'Bruker SMART'
_computing_data_reduction 'Bruker SAINT'
_computing_molecular_graphics 'Bruker SHELXTL'
_computing_publication_material 'Bruker SHELXTL'
_computing_structure_refinement 'SHELXL-97 (Sheldrick, 1997)'
_computing_structure_solution 'SHELXS-97 (Sheldrick, 1990)'
_diffrn_ambient_temperature 193(2)
_diffrn_measured_fraction_theta_full 0.890
_diffrn_measured_fraction_theta_max 0.890
_diffrn_measurement_device_type 'CCD area detector'
_diffrn_measurement_method 'phi and omega scans'
_diffrn_radiation_monochromator graphite
_diffrn_radiation_source 'fine-focus sealed tube'
_diffrn_radiation_type MoK\a
_diffrn_radiation_wavelength 0.71073
_diffrn_reflns_av_R_equivalents 0.0224
_diffrn_reflns_av_sigmaI/netI 0.0379
_diffrn_reflns_limit_h_max 12
_diffrn_reflns_limit_h_min -11
_diffrn_reflns_limit_k_max 21
_diffrn_reflns_limit_k_min -21
_diffrn_reflns_limit_l_max 28
_diffrn_reflns_limit_l_min -8
_diffrn_reflns_number 13493
_diffrn_reflns_theta_full 27.49
_diffrn_reflns_theta_max 27.49
_diffrn_reflns_theta_min 1.53
_exptl_absorpt_coefficient_mu 1.557
_exptl_absorpt_correction_type empirical
_exptl_absorpt_process_details SADABS
_exptl_crystal_colour black
_exptl_crystal_density_diffrn 1.534
_exptl_crystal_density_meas ?
_exptl_crystal_density_method .
_exptl_crystal_description plate
_exptl_crystal_F_000 1900
_exptl_crystal_size_max 0.23
_exptl_crystal_size_mid 0.13
_exptl_crystal_size_min 0.04
_refine_diff_density_max 0.469
_refine_diff_density_min -0.284
_refine_diff_density_rms 0.071
_refine_ls_extinction_coef 0.0000(2)
_refine_ls_extinction_expression Fc^*^=kFc[1+0.001xFc^2^\l^3^/sin(2\q)]^-1/4^
_refine_ls_extinction_method SHELXL
_refine_ls_goodness_of_fit_ref 0.994
_refine_ls_hydrogen_treatment mixed
_refine_ls_matrix_type full
_refine_ls_number_parameters 447
_refine_ls_number_reflns 8110
_refine_ls_number_restraints 0
_refine_ls_restrained_S_all 0.994
_refine_ls_R_factor_all 0.0571
_refine_ls_R_factor_gt 0.0381
_refine_ls_shift/su_max 15.000
_refine_ls_shift/su_mean 0.036
_refine_ls_structure_factor_coef Fsqd
_refine_ls_weighting_details 'calc w=1/[\s^2^(Fo^2^)+(0.0485P)^2^+0.6702P] where P=(Fo^2^+2Fc^2^)/3'
_refine_ls_weighting_scheme calc
_refine_ls_wR_factor_gt 0.0847
_refine_ls_wR_factor_ref 0.0980
_reflns_number_gt 6068
_reflns_number_total 8110
_reflns_threshold_expression >2sigma(I)
_cod_data_source_file ic702372f-file001_6.cif
_cod_data_source_block ts201fu_0m
_cod_depositor_comments
;
The following automatic conversions were performed:
'_symmetry_cell_setting' value 'Monoclinic' changed to 'monoclinic'
according to '/home/saulius/struct/CIF-dictionaries/cif_core.dic'
dictionary named 'cif_core.dic' version 2.4.1 from 2010-06-29.

Automatic conversion script
Id: cif_fix_enum 1527 2010-12-29 10:47:43Z saulius 

The following automatic conversions were performed:

'_chemical_melting_point' value 'not measured' was changed to '?' -
the value is undefined or not given.

Automatic conversion script
Id: cif_fix_values 1646 2011-03-28 12:23:43Z adriana 
;
_cod_database_code 4304787

loop_
_symmetry_equiv_pos_as_xyz
'x, y, z'
'-x, y+1/2, -z+1/2'
'-x, -y, -z'
'x, -y-1/2, z-1/2'

loop_
_atom_site_label
_atom_site_type_symbol
_atom_site_fract_x
_atom_site_fract_y
_atom_site_fract_z
_atom_site_U_iso_or_equiv
_atom_site_adp_type
_atom_site_occupancy
_atom_site_symmetry_multiplicity
_atom_site_calc_flag
_atom_site_refinement_flags
_atom_site_disorder_assembly
_atom_site_disorder_group
B1 B 0.5623(3) 0.1978(2) 0.60191(14) 0.0325(7) Uani 1 1 d . . .
C1 C 0.4560(3) 0.06058(18) 0.61669(14) 0.0369(7) Uani 1 1 d . . .
H1 H 0.4141 0.0548 0.5776 0.044 Uiso 1 1 calc R . .
C2 C 0.4515(3) 0.00870(18) 0.66398(16) 0.0426(8) Uani 1 1 d . . .
H2 H 0.4070 -0.0385 0.6639 0.051 Uiso 1 1 calc R . .
C3 C 0.5280(3) 0.04167(17) 0.71250(14) 0.0351(7) Uani 1 1 d . . .
H3 H 0.5431 0.0194 0.7515 0.042 Uiso 1 1 calc R . .
C4 C 0.7702(3) 0.20248(17) 0.55262(13) 0.0351(7) Uani 1 1 d . . .
H4 H 0.7391 0.2034 0.5114 0.042 Uiso 1 1 calc R . .
C5 C 0.8927(3) 0.20315(18) 0.57485(14) 0.0400(7) Uani 1 1 d . . .
H5 H 0.9608 0.2048 0.5524 0.048 Uiso 1 1 calc R . .
C6 C 0.8936(3) 0.20082(17) 0.63822(13) 0.0343(7) Uani 1 1 d . . .
H6 H 0.9651 0.2003 0.6658 0.041 Uiso 1 1 calc R . .
C7 C 0.4418(3) 0.32751(18) 0.62382(14) 0.0371(7) Uani 1 1 d . . .
H7 H 0.3968 0.3337 0.5855 0.045 Uiso 1 1 calc R . .
C8 C 0.4356(3) 0.37672(18) 0.67318(15) 0.0423(8) Uani 1 1 d . . .
H8 H 0.3870 0.4219 0.6754 0.051 Uiso 1 1 calc R . .
C9 C 0.5186(3) 0.34364(17) 0.71934(14) 0.0361(7) Uani 1 1 d . . .
H9 H 0.5345 0.3641 0.7588 0.043 Uiso 1 1 calc R . .
C10 C 0.2280(3) 0.4313(2) 0.83443(14) 0.0447(8) Uani 1 1 d . . .
H10A H 0.1991 0.4833 0.8201 0.054 Uiso 1 1 calc R . .
H10B H 0.3180 0.4326 0.8390 0.054 Uiso 1 1 calc R . .
C11 C 0.1855(4) 0.3711(2) 0.78586(15) 0.0571(10) Uani 1 1 d . . .
H11A H 0.2103 0.3190 0.8001 0.086 Uiso 1 1 calc R . .
H11B H 0.2224 0.3828 0.7489 0.086 Uiso 1 1 calc R . .
H11C H 0.0968 0.3731 0.7776 0.086 Uiso 1 1 calc R . .
C12 C 0.2323(3) 0.33723(19) 0.92277(15) 0.0459(8) Uani 1 1 d . . .
H12A H 0.2100 0.3323 0.9643 0.055 Uiso 1 1 calc R . .
H12B H 0.1896 0.2953 0.8985 0.055 Uiso 1 1 calc R . .
C13 C 0.3704(4) 0.3236(2) 0.92412(19) 0.0711(12) Uani 1 1 d . . .
H13A H 0.3929 0.3235 0.8829 0.107 Uiso 1 1 calc R . .
H13B H 0.3916 0.2735 0.9432 0.107 Uiso 1 1 calc R . .
H13C H 0.4142 0.3653 0.9471 0.107 Uiso 1 1 calc R . .
C14 C 0.2360(3) 0.48552(19) 0.93667(16) 0.0475(8) Uani 1 1 d . . .
H14A H 0.3258 0.4816 0.9417 0.057 Uiso 1 1 calc R . .
H14B H 0.2145 0.5346 0.9150 0.057 Uiso 1 1 calc R . .
C15 C 0.1915(3) 0.4906(2) 0.99963(15) 0.0556(9) Uani 1 1 d . . .
H15A H 0.1056 0.5056 0.9956 0.083 Uiso 1 1 calc R . .
H15B H 0.2395 0.5296 1.0237 0.083 Uiso 1 1 calc R . .
H15C H 0.2012 0.4399 1.0195 0.083 Uiso 1 1 calc R . .
C16 C 0.0451(3) 0.41334(19) 0.89297(14) 0.0414(8) Uani 1 1 d . . .
H16A H 0.0214 0.4033 0.9337 0.050 Uiso 1 1 calc R . .
H16B H 0.0169 0.3686 0.8673 0.050 Uiso 1 1 calc R . .
C17 C -0.0219(3) 0.4875(2) 0.86752(17) 0.0552(9) Uani 1 1 d . . .
H17A H 0.0021 0.5319 0.8936 0.083 Uiso 1 1 calc R . .
H17B H -0.1099 0.4796 0.8661 0.083 Uiso 1 1 calc R . .
H17C H -0.0004 0.4977 0.8269 0.083 Uiso 1 1 calc R . .
C18 C 0.2287(3) 0.92599(19) 0.96215(14) 0.0453(8) Uani 1 1 d . . .
H18A H 0.1836 0.9413 0.9962 0.054 Uiso 1 1 calc R . .
H18B H 0.1997 0.8737 0.9488 0.054 Uiso 1 1 calc R . .
C19 C 0.3639(3) 0.9199(2) 0.98529(15) 0.0555(9) Uani 1 1 d . . .
H19A H 0.4107 0.9070 0.9518 0.083 Uiso 1 1 calc R . .
H19B H 0.3754 0.8790 1.0159 0.083 Uiso 1 1 calc R . .
H19C H 0.3921 0.9697 1.0029 0.083 Uiso 1 1 calc R . .
C20 C 0.2444(4) 1.06655(19) 0.92546(15) 0.0540(9) Uani 1 1 d . . .
H20A H 0.2180 1.1016 0.8914 0.065 Uiso 1 1 calc R . .
H20B H 0.3343 1.0647 0.9294 0.065 Uiso 1 1 calc R . .
C21 C 0.2038(4) 1.1026(2) 0.98386(16) 0.0643(11) Uani 1 1 d . . .
H21A H 0.1153 1.1088 0.9794 0.096 Uiso 1 1 calc R . .
H21B H 0.2424 1.1536 0.9910 0.096 Uiso 1 1 calc R . .
H21C H 0.2281 1.0682 1.0180 0.096 Uiso 1 1 calc R . .
C22 C 0.0553(3) 0.9884(2) 0.89705(15) 0.0476(8) Uani 1 1 d . . .
H22A H 0.0222 1.0055 0.9343 0.057 Uiso 1 1 calc R . .
H22B H 0.0347 1.0288 0.8661 0.057 Uiso 1 1 calc R . .
C23 C -0.0091(3) 0.9122(2) 0.87559(19) 0.0644(11) Uani 1 1 d . . .
H23A H 0.0215 0.8948 0.8383 0.097 Uiso 1 1 calc R . .
H23B H -0.0968 0.9212 0.8683 0.097 Uiso 1 1 calc R . .
H23C H 0.0071 0.8721 0.9066 0.097 Uiso 1 1 calc R . .
C24 C 0.2528(3) 0.9539(2) 0.85370(14) 0.0468(8) Uani 1 1 d . . .
H24A H 0.3423 0.9536 0.8630 0.056 Uiso 1 1 calc R . .
H24B H 0.2264 0.8996 0.8457 0.056 Uiso 1 1 calc R . .
C25 C 0.2199(4) 1.0023(2) 0.79603(15) 0.0635(11) Uani 1 1 d . . .
H25A H 0.1314 1.0038 0.7867 0.095 Uiso 1 1 calc R . .
H25B H 0.2566 0.9785 0.7625 0.095 Uiso 1 1 calc R . .
H25C H 0.2509 1.0554 0.8024 0.095 Uiso 1 1 calc R . .
C26 C 0.2278(3) 0.1916(2) 0.63484(18) 0.0465(8) Uani 1 1 d . . .
C27 C 0.2643(4) 0.1856(2) 0.70025(17) 0.0557(10) Uani 1 1 d . . .
H27A H 0.3101 0.1373 0.7088 0.084 Uiso 1 1 calc R . .
H27B H 0.1917 0.1853 0.7217 0.084 Uiso 1 1 calc R . .
H27C H 0.3155 0.2302 0.7135 0.084 Uiso 1 1 calc R . .
F1 F 0.72484(19) 0.01378(10) 0.89313(8) 0.0541(5) Uani 1 1 d . . .
F2 F 1.10835(16) 0.19173(10) 0.82002(8) 0.0445(4) Uani 1 1 d . . .
F3 F 0.68963(19) 0.36111(11) 0.90075(8) 0.0550(5) Uani 1 1 d . . .
Fe1 Fe 0.74977(4) 0.10973(2) 0.855209(17) 0.03025(12) Uani 1 1 d . . .
Fe2 Fe 0.93636(4) 0.19564(2) 0.817371(17) 0.02826(11) Uani 1 1 d . . .
Fe3 Fe 0.73931(4) 0.27244(2) 0.860015(17) 0.03082(12) Uani 1 1 d . . .
N1 N 0.5308(2) 0.12157(14) 0.63544(10) 0.0302(5) Uani 1 1 d . . .
N2 N 0.5767(2) 0.10973(13) 0.69517(10) 0.0284(5) Uani 1 1 d . . .
N3 N 0.7021(2) 0.20031(14) 0.60033(10) 0.0304(5) Uani 1 1 d . . .
N4 N 0.7785(2) 0.19935(13) 0.65438(10) 0.0295(5) Uani 1 1 d . . .
N5 N 0.5233(2) 0.26866(14) 0.63953(10) 0.0308(5) Uani 1 1 d . . .
N6 N 0.5722(2) 0.27838(13) 0.69917(10) 0.0291(5) Uani 1 1 d . . .
N7 N 0.1846(2) 0.41680(14) 0.89698(11) 0.0351(6) Uani 1 1 d . . .
N8 N 0.1953(2) 0.98392(14) 0.90968(11) 0.0369(6) Uani 1 1 d . . .
N9 N 0.2006(3) 0.1968(2) 0.58351(16) 0.0675(10) Uani 1 1 d . . .
S1 S 0.84479(7) 0.08832(4) 0.76868(3) 0.03029(17) Uani 1 1 d . . .
S2 S 0.58250(7) 0.18740(4) 0.82655(3) 0.03370(18) Uani 1 1 d . . .
S3 S 0.83442(7) 0.30333(4) 0.77464(3) 0.03082(17) Uani 1 1 d . . .
S4 S 0.87938(7) 0.19362(4) 0.91648(3) 0.03209(17) Uani 1 1 d . . .
V1 V 0.70644(4) 0.19438(2) 0.744664(19) 0.02400(12) Uani 1 1 d . . .
H1A H 0.517(2) 0.2001(15) 0.5544(13) 0.031(8) Uiso 1 1 d . . .

loop_
_atom_site_aniso_label
_atom_site_aniso_U_11
_atom_site_aniso_U_22
_atom_site_aniso_U_33
_atom_site_aniso_U_23
_atom_site_aniso_U_13
_atom_site_aniso_U_12
B1 0.032(2) 0.0417(19) 0.0228(14) 0.0022(13) -0.0029(13) 0.0004(15)
C1 0.0270(17) 0.0390(17) 0.0431(17) -0.0135(13) -0.0034(13) -0.0003(13)
C2 0.0331(18) 0.0314(16) 0.063(2) -0.0059(15) 0.0028(15) -0.0051(13)
C3 0.0334(18) 0.0288(14) 0.0431(16) 0.0002(12) 0.0038(13) -0.0017(12)
C4 0.044(2) 0.0368(16) 0.0256(14) 0.0047(12) 0.0065(12) -0.0030(13)
C5 0.040(2) 0.0471(19) 0.0351(16) 0.0051(13) 0.0121(14) -0.0010(14)
C6 0.0268(19) 0.0419(17) 0.0339(15) 0.0015(12) 0.0021(12) 0.0014(13)
C7 0.0259(18) 0.0382(16) 0.0447(17) 0.0125(13) -0.0075(13) 0.0004(13)
C8 0.0351(19) 0.0299(16) 0.061(2) 0.0064(14) 0.0021(15) 0.0066(13)
C9 0.0361(19) 0.0266(14) 0.0451(17) -0.0040(12) 0.0022(13) 0.0037(13)
C10 0.041(2) 0.0487(19) 0.0446(18) 0.0171(15) 0.0068(14) -0.0017(15)
C11 0.070(3) 0.066(2) 0.0369(18) 0.0040(17) 0.0140(17) -0.002(2)
C12 0.066(3) 0.0363(16) 0.0349(16) 0.0087(13) 0.0041(15) 0.0031(16)
C13 0.076(3) 0.072(3) 0.063(3) 0.012(2) -0.005(2) 0.025(2)
C14 0.044(2) 0.0350(17) 0.060(2) -0.0018(15) -0.0096(16) -0.0086(15)
C15 0.058(2) 0.058(2) 0.046(2) -0.0146(17) -0.0132(16) 0.0041(18)
C16 0.039(2) 0.0464(18) 0.0384(16) -0.0050(14) 0.0029(13) -0.0133(15)
C17 0.039(2) 0.071(3) 0.053(2) -0.0019(18) -0.0060(16) 0.0036(18)
C18 0.057(2) 0.0412(18) 0.0372(17) 0.0104(14) 0.0048(15) 0.0098(16)
C19 0.055(2) 0.069(2) 0.0421(19) 0.0113(17) 0.0006(16) 0.0205(19)
C20 0.082(3) 0.0350(17) 0.0413(18) 0.0027(14) -0.0108(17) -0.0004(17)
C21 0.103(3) 0.043(2) 0.0415(19) -0.0073(15) -0.0174(19) 0.008(2)
C22 0.052(2) 0.049(2) 0.0403(17) -0.0009(15) -0.0016(15) 0.0188(16)
C23 0.057(3) 0.068(3) 0.066(3) -0.007(2) -0.0077(19) 0.003(2)
C24 0.056(2) 0.0492(19) 0.0361(17) 0.0006(14) 0.0075(15) 0.0106(16)
C25 0.104(3) 0.056(2) 0.0320(17) 0.0040(16) 0.0117(19) 0.007(2)
C26 0.027(2) 0.054(2) 0.060(2) -0.0059(17) 0.0112(16) -0.0018(15)
C27 0.054(3) 0.064(2) 0.052(2) 0.0030(18) 0.0188(18) 0.0051(18)
F1 0.0925(16) 0.0305(9) 0.0391(10) 0.0056(8) 0.0059(10) -0.0103(10)
F2 0.0317(11) 0.0511(11) 0.0505(11) 0.0036(9) 0.0035(8) 0.0022(8)
F3 0.0785(15) 0.0357(10) 0.0492(11) -0.0116(8) 0.0001(10) 0.0226(10)
Fe1 0.0411(3) 0.0249(2) 0.0238(2) 0.00058(15) -0.00138(17) 0.00001(17)
Fe2 0.0305(3) 0.0279(2) 0.02527(19) -0.00054(15) -0.00211(16) 0.00196(17)
Fe3 0.0393(3) 0.0255(2) 0.0264(2) -0.00408(15) -0.00249(17) 0.00589(17)
N1 0.0249(14) 0.0356(13) 0.0289(12) -0.0054(10) -0.0022(9) -0.0012(10)
N2 0.0285(14) 0.0256(11) 0.0303(12) -0.0024(9) -0.0014(10) 0.0001(10)
N3 0.0294(14) 0.0389(13) 0.0224(11) 0.0038(9) 0.0003(9) -0.0008(10)
N4 0.0287(15) 0.0358(13) 0.0233(11) 0.0008(9) -0.0006(9) -0.0003(10)
N5 0.0265(14) 0.0350(13) 0.0296(12) 0.0050(10) -0.0028(10) 0.0003(10)
N6 0.0308(15) 0.0290(12) 0.0268(11) 0.0003(9) -0.0005(10) 0.0016(10)
N7 0.0378(16) 0.0330(13) 0.0338(13) 0.0039(10) 0.0006(11) -0.0051(11)
N8 0.0473(17) 0.0337(13) 0.0291(12) 0.0022(10) 0.0017(11) 0.0081(11)
N9 0.043(2) 0.100(3) 0.059(2) -0.0130(19) 0.0014(16) 0.0019(17)
S1 0.0371(4) 0.0264(3) 0.0261(3) -0.0033(3) -0.0027(3) 0.0059(3)
S2 0.0342(5) 0.0393(4) 0.0279(3) -0.0015(3) 0.0046(3) 0.0011(3)
S3 0.0359(4) 0.0250(3) 0.0295(3) 0.0017(3) -0.0058(3) -0.0032(3)
S4 0.0409(5) 0.0318(4) 0.0220(3) -0.0014(3) -0.0040(3) 0.0041(3)
V1 0.0274(3) 0.0230(2) 0.0207(2) -0.00034(17) -0.00139(17) 0.00027(19)

loop_
_atom_type_symbol
_atom_type_description
_atom_type_scat_dispersion_real
_atom_type_scat_dispersion_imag
_atom_type_scat_source
C C 0.0033 0.0016 'International Tables Vol C Tables 4.2.6.8 and 6.1.1.4'
H H 0.0000 0.0000 'International Tables Vol C Tables 4.2.6.8 and 6.1.1.4'
N N 0.0061 0.0033 'International Tables Vol C Tables 4.2.6.8 and 6.1.1.4'
B B 0.0013 0.0007 'International Tables Vol C Tables 4.2.6.8 and 6.1.1.4'
F F 0.0171 0.0103 'International Tables Vol C Tables 4.2.6.8 and 6.1.1.4'
S S 0.1246 0.1234 'International Tables Vol C Tables 4.2.6.8 and 6.1.1.4'
V V 0.3005 0.5294 'International Tables Vol C Tables 4.2.6.8 and 6.1.1.4'
Fe Fe 0.3463 0.8444 'International Tables Vol C Tables 4.2.6.8 and 6.1.1.4'

loop_
_geom_angle_atom_site_label_1
_geom_angle_atom_site_label_2
_geom_angle_atom_site_label_3
_geom_angle
_geom_angle_site_symmetry_1
_geom_angle_site_symmetry_3
_geom_angle_publ_flag
N3 B1 N5 108.8(2) . . ?
N3 B1 N1 107.9(2) . . ?
N5 B1 N1 107.8(2) . . ?
N3 B1 H1A 108.8(15) . . ?
N5 B1 H1A 111.0(14) . . ?
N1 B1 H1A 112.4(14) . . ?
N1 C1 C2 109.1(3) . . ?
N1 C1 H1 125.4 . . ?
C2 C1 H1 125.4 . . ?
C1 C2 C3 105.0(3) . . ?
C1 C2 H2 127.5 . . ?
C3 C2 H2 127.5 . . ?
N2 C3 C2 110.3(3) . . ?
N2 C3 H3 124.8 . . ?
C2 C3 H3 124.8 . . ?
N3 C4 C5 108.5(3) . . ?
N3 C4 H4 125.7 . . ?
C5 C4 H4 125.7 . . ?
C4 C5 C6 105.0(3) . . ?
C4 C5 H5 127.5 . . ?
C6 C5 H5 127.5 . . ?
N4 C6 C5 111.0(3) . . ?
N4 C6 H6 124.5 . . ?
C5 C6 H6 124.5 . . ?
N5 C7 C8 109.2(3) . . ?
N5 C7 H7 125.4 . . ?
C8 C7 H7 125.4 . . ?
C7 C8 C9 104.4(3) . . ?
C7 C8 H8 127.8 . . ?
C9 C8 H8 127.8 . . ?
N6 C9 C8 110.9(3) . . ?
N6 C9 H9 124.5 . . ?
C8 C9 H9 124.5 . . ?
C11 C10 N7 115.4(3) . . ?
C11 C10 H10A 108.4 . . ?
N7 C10 H10A 108.4 . . ?
C11 C10 H10B 108.4 . . ?
N7 C10 H10B 108.4 . . ?
H10A C10 H10B 107.5 . . ?
C10 C11 H11A 109.5 . . ?
C10 C11 H11B 109.5 . . ?
H11A C11 H11B 109.5 . . ?
C10 C11 H11C 109.5 . . ?
H11A C11 H11C 109.5 . . ?
H11B C11 H11C 109.5 . . ?
C13 C12 N7 115.9(3) . . ?
C13 C12 H12A 108.3 . . ?
N7 C12 H12A 108.3 . . ?
C13 C12 H12B 108.3 . . ?
N7 C12 H12B 108.3 . . ?
H12A C12 H12B 107.4 . . ?
C12 C13 H13A 109.5 . . ?
C12 C13 H13B 109.5 . . ?
H13A C13 H13B 109.5 . . ?
C12 C13 H13C 109.5 . . ?
H13A C13 H13C 109.5 . . ?
H13B C13 H13C 109.5 . . ?
C15 C14 N7 115.6(3) . . ?
C15 C14 H14A 108.4 . . ?
N7 C14 H14A 108.4 . . ?
C15 C14 H14B 108.4 . . ?
N7 C14 H14B 108.4 . . ?
H14A C14 H14B 107.4 . . ?
C14 C15 H15A 109.5 . . ?
C14 C15 H15B 109.5 . . ?
H15A C15 H15B 109.5 . . ?
C14 C15 H15C 109.5 . . ?
H15A C15 H15C 109.5 . . ?
H15B C15 H15C 109.5 . . ?
N7 C16 C17 115.3(3) . . ?
N7 C16 H16A 108.4 . . ?
C17 C16 H16A 108.4 . . ?
N7 C16 H16B 108.4 . . ?
C17 C16 H16B 108.4 . . ?
H16A C16 H16B 107.5 . . ?
C16 C17 H17A 109.5 . . ?
C16 C17 H17B 109.5 . . ?
H17A C17 H17B 109.5 . . ?
C16 C17 H17C 109.5 . . ?
H17A C17 H17C 109.5 . . ?
H17B C17 H17C 109.5 . . ?
C19 C18 N8 116.3(3) . . ?
C19 C18 H18A 108.2 . . ?
N8 C18 H18A 108.2 . . ?
C19 C18 H18B 108.2 . . ?
N8 C18 H18B 108.2 . . ?
H18A C18 H18B 107.4 . . ?
C18 C19 H19A 109.5 . . ?
C18 C19 H19B 109.5 . . ?
H19A C19 H19B 109.5 . . ?
C18 C19 H19C 109.5 . . ?
H19A C19 H19C 109.5 . . ?
H19B C19 H19C 109.5 . . ?
N8 C20 C21 115.6(3) . . ?
N8 C20 H20A 108.4 . . ?
C21 C20 H20A 108.4 . . ?
N8 C20 H20B 108.4 . . ?
C21 C20 H20B 108.4 . . ?
H20A C20 H20B 107.4 . . ?
C20 C21 H21A 109.5 . . ?
C20 C21 H21B 109.5 . . ?
H21A C21 H21B 109.5 . . ?
C20 C21 H21C 109.5 . . ?
H21A C21 H21C 109.5 . . ?
H21B C21 H21C 109.5 . . ?
C23 C22 N8 115.8(3) . . ?
C23 C22 H22A 108.3 . . ?
N8 C22 H22A 108.3 . . ?
C23 C22 H22B 108.3 . . ?
N8 C22 H22B 108.3 . . ?
H22A C22 H22B 107.4 . . ?
C22 C23 H23A 109.5 . . ?
C22 C23 H23B 109.5 . . ?
H23A C23 H23B 109.5 . . ?
C22 C23 H23C 109.5 . . ?
H23A C23 H23C 109.5 . . ?
H23B C23 H23C 109.5 . . ?
C25 C24 N8 114.4(3) . . ?
C25 C24 H24A 108.7 . . ?
N8 C24 H24A 108.7 . . ?
C25 C24 H24B 108.7 . . ?
N8 C24 H24B 108.7 . . ?
H24A C24 H24B 107.6 . . ?
C24 C25 H25A 109.5 . . ?
C24 C25 H25B 109.5 . . ?
H25A C25 H25B 109.5 . . ?
C24 C25 H25C 109.5 . . ?
H25A C25 H25C 109.5 . . ?
H25B C25 H25C 109.5 . . ?
N9 C26 C27 179.1(4) . . ?
C26 C27 H27A 109.5 . . ?
C26 C27 H27B 109.5 . . ?
H27A C27 H27B 109.5 . . ?
C26 C27 H27C 109.5 . . ?
H27A C27 H27C 109.5 . . ?
H27B C27 H27C 109.5 . . ?
F1 Fe1 S2 118.49(7) . . ?
F1 Fe1 S1 109.61(6) . . ?
S2 Fe1 S1 106.25(3) . . ?
F1 Fe1 S4 112.42(6) . . ?
S2 Fe1 S4 103.06(3) . . ?
S1 Fe1 S4 106.13(3) . . ?
F1 Fe1 Fe2 139.39(7) . . ?
S2 Fe1 Fe2 102.11(3) . . ?
S1 Fe1 Fe2 53.66(2) . . ?
S4 Fe1 Fe2 54.59(2) . . ?
F1 Fe1 Fe3 147.80(6) . . ?
S2 Fe1 Fe3 53.14(2) . . ?
S1 Fe1 Fe3 102.35(2) . . ?
S4 Fe1 Fe3 52.71(2) . . ?
Fe2 Fe1 Fe3 60.670(15) . . ?
F1 Fe1 V1 144.32(6) . . ?
S2 Fe1 V1 54.07(2) . . ?
S1 Fe1 V1 54.00(2) . . ?
S4 Fe1 V1 103.01(2) . . ?
Fe2 Fe1 V1 61.500(15) . . ?
Fe3 Fe1 V1 61.444(14) . . ?
F2 Fe2 S1 111.88(6) . . ?
F2 Fe2 S3 118.87(6) . . ?
S1 Fe2 S3 105.82(3) . . ?
F2 Fe2 S4 109.66(6) . . ?
S1 Fe2 S4 106.31(3) . . ?
S3 Fe2 S4 103.34(3) . . ?
F2 Fe2 Fe1 139.09(6) . . ?
S1 Fe2 Fe1 53.93(2) . . ?
S3 Fe2 Fe1 101.98(3) . . ?
S4 Fe2 Fe1 54.51(2) . . ?
F2 Fe2 Fe3 145.07(6) . . ?
S1 Fe2 Fe3 102.57(3) . . ?
S3 Fe2 Fe3 53.29(2) . . ?
S4 Fe2 Fe3 52.69(2) . . ?
Fe1 Fe2 Fe3 60.679(16) . . ?
F2 Fe2 V1 147.42(6) . . ?
S1 Fe2 V1 53.96(2) . . ?
S3 Fe2 V1 53.84(2) . . ?
S4 Fe2 V1 102.78(3) . . ?
Fe1 Fe2 V1 61.292(15) . . ?
Fe3 Fe2 V1 61.376(15) . . ?
F3 Fe3 S4 114.84(6) . . ?
F3 Fe3 S2 114.60(7) . . ?
S4 Fe3 S2 103.82(3) . . ?
F3 Fe3 S3 112.97(7) . . ?
S4 Fe3 S3 104.08(3) . . ?
S2 Fe3 S3 105.38(3) . . ?
F3 Fe3 Fe1 147.15(7) . . ?
S4 Fe3 Fe1 53.96(2) . . ?
S2 Fe3 Fe1 52.69(2) . . ?
S3 Fe3 Fe1 99.87(2) . . ?
F3 Fe3 Fe2 145.29(7) . . ?
S4 Fe3 Fe2 54.02(2) . . ?
S2 Fe3 Fe2 100.08(2) . . ?
S3 Fe3 Fe2 52.73(2) . . ?
Fe1 Fe3 Fe2 58.651(14) . . ?
F3 Fe3 V1 142.07(6) . . ?
S4 Fe3 V1 103.08(2) . . ?
S2 Fe3 V1 53.48(2) . . ?
S3 Fe3 V1 53.32(2) . . ?
Fe1 Fe3 V1 60.325(14) . . ?
Fe2 Fe3 V1 60.459(15) . . ?
C1 N1 N2 109.1(2) . . ?
C1 N1 B1 130.5(2) . . ?
N2 N1 B1 120.3(2) . . ?
C3 N2 N1 106.5(2) . . ?
C3 N2 V1 131.83(19) . . ?
N1 N2 V1 121.69(17) . . ?
C4 N3 N4 109.9(2) . . ?
C4 N3 B1 130.6(2) . . ?
N4 N3 B1 119.5(2) . . ?
C6 N4 N3 105.5(2) . . ?
C6 N4 V1 132.08(18) . . ?
N3 N4 V1 122.42(18) . . ?
C7 N5 N6 109.4(2) . . ?
C7 N5 B1 130.2(2) . . ?
N6 N5 B1 120.4(2) . . ?
C9 N6 N5 106.0(2) . . ?
C9 N6 V1 132.07(19) . . ?
N5 N6 V1 121.89(17) . . ?
C16 N7 C10 111.1(2) . . ?
C16 N7 C14 111.6(2) . . ?
C10 N7 C14 105.3(2) . . ?
C16 N7 C12 106.7(2) . . ?
C10 N7 C12 110.6(2) . . ?
C14 N7 C12 111.7(2) . . ?
C22 N8 C20 108.5(2) . . ?
C22 N8 C18 108.8(2) . . ?
C20 N8 C18 111.5(2) . . ?
C22 N8 C24 111.0(2) . . ?
C20 N8 C24 108.9(3) . . ?
C18 N8 C24 108.1(2) . . ?
Fe2 S1 Fe1 72.41(2) . . ?
Fe2 S1 V1 74.78(2) . . ?
Fe1 S1 V1 74.47(3) . . ?
Fe1 S2 Fe3 74.17(3) . . ?
Fe1 S2 V1 74.66(3) . . ?
Fe3 S2 V1 75.36(3) . . ?
Fe2 S3 Fe3 73.98(2) . . ?
Fe2 S3 V1 74.85(2) . . ?
Fe3 S3 V1 75.33(3) . . ?
Fe3 S4 Fe1 73.34(2) . . ?
Fe3 S4 Fe2 73.28(2) . . ?
Fe1 S4 Fe2 70.89(2) . . ?
N6 V1 N4 81.34(8) . . ?
N6 V1 N2 80.57(8) . . ?
N4 V1 N2 81.49(9) . . ?
N6 V1 S3 88.09(6) . . ?
N4 V1 S3 88.04(6) . . ?
N2 V1 S3 165.56(6) . . ?
N6 V1 S2 88.46(6) . . ?
N4 V1 S2 166.04(7) . . ?
N2 V1 S2 87.49(6) . . ?
S3 V1 S2 101.19(3) . . ?
N6 V1 S1 165.28(6) . . ?
N4 V1 S1 87.18(6) . . ?
N2 V1 S1 88.68(6) . . ?
S3 V1 S1 100.76(3) . . ?
S2 V1 S1 101.16(3) . . ?
N6 V1 Fe1 139.66(6) . . ?
N4 V1 Fe1 138.66(6) . . ?
N2 V1 Fe1 97.75(6) . . ?
S3 V1 Fe1 96.68(2) . . ?
S2 V1 Fe1 51.27(2) . . ?
S1 V1 Fe1 51.54(2) . . ?
N6 V1 Fe2 139.33(6) . . ?
N4 V1 Fe2 97.48(6) . . ?
N2 V1 Fe2 139.81(6) . . ?
S3 V1 Fe2 51.30(2) . . ?
S2 V1 Fe2 96.47(2) . . ?
S1 V1 Fe2 51.26(2) . . ?
Fe1 V1 Fe2 57.209(14) . . ?
N6 V1 Fe3 96.89(6) . . ?
N4 V1 Fe3 139.35(6) . . ?
N2 V1 Fe3 138.64(6) . . ?
S3 V1 Fe3 51.34(2) . . ?
S2 V1 Fe3 51.16(2) . . ?
S1 V1 Fe3 97.83(2) . . ?
Fe1 V1 Fe3 58.232(15) . . ?
Fe2 V1 Fe3 58.165(14) . . ?

loop_
_geom_bond_atom_site_label_1
_geom_bond_atom_site_label_2
_geom_bond_distance
_geom_bond_site_symmetry_2
_geom_bond_publ_flag
B1 N3 1.520(4) . ?
B1 N5 1.535(4) . ?
B1 N1 1.535(4) . ?
B1 H1A 1.10(3) . ?
C1 N1 1.346(3) . ?
C1 C2 1.360(4) . ?
C1 H1 0.9300 . ?
C2 C3 1.392(4) . ?
C2 H2 0.9300 . ?
C3 N2 1.334(3) . ?
C3 H3 0.9300 . ?
C4 N3 1.343(4) . ?
C4 C5 1.366(4) . ?
C4 H4 0.9300 . ?
C5 C6 1.387(4) . ?
C5 H5 0.9300 . ?
C6 N4 1.334(4) . ?
C6 H6 0.9300 . ?
C7 N5 1.348(4) . ?
C7 C8 1.369(4) . ?
C7 H7 0.9300 . ?
C8 C9 1.396(4) . ?
C8 H8 0.9300 . ?
C9 N6 1.340(4) . ?
C9 H9 0.9300 . ?
C10 C11 1.506(5) . ?
C10 N7 1.515(4) . ?
C10 H10A 0.9700 . ?
C10 H10B 0.9700 . ?
C11 H11A 0.9600 . ?
C11 H11B 0.9600 . ?
C11 H11C 0.9600 . ?
C12 C13 1.512(5) . ?
C12 N7 1.523(4) . ?
C12 H12A 0.9700 . ?
C12 H12B 0.9700 . ?
C13 H13A 0.9600 . ?
C13 H13B 0.9600 . ?
C13 H13C 0.9600 . ?
C14 C15 1.511(5) . ?
C14 N7 1.518(4) . ?
C14 H14A 0.9700 . ?
C14 H14B 0.9700 . ?
C15 H15A 0.9600 . ?
C15 H15B 0.9600 . ?
C15 H15C 0.9600 . ?
C16 N7 1.506(4) . ?
C16 C17 1.520(4) . ?
C16 H16A 0.9700 . ?
C16 H16B 0.9700 . ?
C17 H17A 0.9600 . ?
C17 H17B 0.9600 . ?
C17 H17C 0.9600 . ?
C18 C19 1.503(4) . ?
C18 N8 1.521(4) . ?
C18 H18A 0.9700 . ?
C18 H18B 0.9700 . ?
C19 H19A 0.9600 . ?
C19 H19B 0.9600 . ?
C19 H19C 0.9600 . ?
C20 N8 1.517(4) . ?
C20 C21 1.523(5) . ?
C20 H20A 0.9700 . ?
C20 H20B 0.9700 . ?
C21 H21A 0.9600 . ?
C21 H21B 0.9600 . ?
C21 H21C 0.9600 . ?
C22 C23 1.512(5) . ?
C22 N8 1.515(4) . ?
C22 H22A 0.9700 . ?
C22 H22B 0.9700 . ?
C23 H23A 0.9600 . ?
C23 H23B 0.9600 . ?
C23 H23C 0.9600 . ?
C24 C25 1.513(4) . ?
C24 N8 1.520(4) . ?
C24 H24A 0.9700 . ?
C24 H24B 0.9700 . ?
C25 H25A 0.9600 . ?
C25 H25B 0.9600 . ?
C25 H25C 0.9600 . ?
C26 N9 1.135(5) . ?
C26 C27 1.448(5) . ?
C27 H27A 0.9600 . ?
C27 H27B 0.9600 . ?
C27 H27C 0.9600 . ?
F1 Fe1 1.8500(17) . ?
F2 Fe2 1.8607(18) . ?
F3 Fe3 1.8491(17) . ?
Fe1 S2 2.2697(8) . ?
Fe1 S1 2.2802(8) . ?
Fe1 S4 2.3172(8) . ?
Fe1 Fe2 2.6891(6) . ?
Fe1 Fe3 2.7454(6) . ?
Fe1 V1 2.8056(6) . ?
Fe2 S1 2.2724(8) . ?
Fe2 S3 2.2730(8) . ?
Fe2 S4 2.3196(8) . ?
Fe2 Fe3 2.7452(6) . ?
Fe2 V1 2.8112(6) . ?
Fe3 S4 2.2798(8) . ?
Fe3 S2 2.2833(9) . ?
Fe3 S3 2.2895(8) . ?
Fe3 V1 2.8363(6) . ?
N1 N2 1.364(3) . ?
N2 V1 2.205(2) . ?
N3 N4 1.370(3) . ?
N4 V1 2.204(2) . ?
N5 N6 1.366(3) . ?
N6 V1 2.192(2) . ?
S1 V1 2.3557(8) . ?
S2 V1 2.3557(9) . ?
S3 V1 2.3515(8) . ?
